data_2225545
loop_
_publ_author_name
'Zhao, Deming'
'Wang, Kun'
'Zhang, Jianting'
'Jin, Ningren'

_publ_section_title
;
 Dimethyl 2,6-dihydroxybenzene-1,4-dicarboxylate
;
_journal_coeditor_code GW2078
_journal_issue 4
_journal_name_full 'Acta Crystallographica Section E'
_journal_page_first o981
_journal_paper_doi 10.1107/S1600536810011074
_journal_volume 66
_journal_year 2010
_chemical_formula_iupac 'C10 H10 O6'
_chemical_formula_moiety 'C10 H10 O6'
_chemical_formula_sum 'C10 H10 O6'
_chemical_formula_weight 226.18
_chemical_name_systematic
;
Dimethyl 2,6-dihydroxybenzene-1,4-dicarboxylate
;
_space_group_IT_number 14
_symmetry_cell_setting monoclinic
_symmetry_space_group_name_Hall '-P 2ybc'
_symmetry_space_group_name_H-M 'P 1 21/c 1'
_atom_sites_solution_hydrogens geom
_atom_sites_solution_primary direct
_atom_sites_solution_secondary difmap
_cell_angle_alpha 90.00
_cell_angle_beta 114.327(9)
_cell_angle_gamma 90.00
_cell_formula_units_Z 4
_cell_length_a 11.6462(8)
_cell_length_b 7.0925(3)
_cell_length_c 13.5745(10)
_cell_measurement_reflns_used 1855
_cell_measurement_temperature 293(2)
_cell_measurement_theta_max 29.1902
_cell_measurement_theta_min 2.8661
_cell_volume 1021.71(13)
_computing_cell_refinement
;
CrysAlis Pro (Oxford Diffraction, 2009)
;
_computing_data_collection
;
CrysAlis Pro (Oxford Diffraction, 2009)
;
_computing_data_reduction
;
CrysAlis Pro (Oxford Diffraction, 2009)
;
_computing_molecular_graphics
;
OLEX2 (Dolomanov <i>et al.</i>,  2009)
;
_computing_publication_material
;
OLEX2 (Dolomanov <i>et al.</i>,  2009)
;
_computing_structure_refinement 'SHELXL97 (Sheldrick, 2008)'
_computing_structure_solution 'SHELXS97 (Sheldrick, 2008)'
_diffrn_ambient_temperature 293(2)
_diffrn_detector_area_resol_mean 16.0395
_diffrn_measured_fraction_theta_full 0.999
_diffrn_measured_fraction_theta_max 0.999
_diffrn_measurement_device_type 'Oxford Diffraction Xcalibur Eos Gemini ultra'
_diffrn_measurement_method '\w scans'
_diffrn_radiation_monochromator graphite
_diffrn_radiation_source 'fine-focus sealed tube'
_diffrn_radiation_type MoK\a
_diffrn_radiation_wavelength 0.71073
_diffrn_reflns_av_R_equivalents 0.0233
_diffrn_reflns_av_sigmaI/netI 0.0319
_diffrn_reflns_limit_h_max 10
_diffrn_reflns_limit_h_min -14
_diffrn_reflns_limit_k_max 8
_diffrn_reflns_limit_k_min -8
_diffrn_reflns_limit_l_max 15
_diffrn_reflns_limit_l_min -16
_diffrn_reflns_number 4572
_diffrn_reflns_theta_full 26.37
_diffrn_reflns_theta_max 26.37
_diffrn_reflns_theta_min 3.29
_exptl_absorpt_coefficient_mu 0.124
_exptl_absorpt_correction_T_max 1.00000
_exptl_absorpt_correction_T_min 0.86464
_exptl_absorpt_correction_type multi-scan
_exptl_absorpt_process_details
;
(CrysAlis Pro; Oxford Diffraction, 2009)
;
_exptl_crystal_colour white
_exptl_crystal_density_diffrn 1.470
_exptl_crystal_density_method 'not measured'
_exptl_crystal_description block
_exptl_crystal_F_000 472
_exptl_crystal_size_max 0.34
_exptl_crystal_size_mid 0.26
_exptl_crystal_size_min 0.20
_refine_diff_density_max 0.261
_refine_diff_density_min -0.205
_refine_ls_extinction_method none
_refine_ls_goodness_of_fit_ref 1.086
_refine_ls_hydrogen_treatment constr
_refine_ls_matrix_type full
_refine_ls_number_parameters 149
_refine_ls_number_reflns 2083
_refine_ls_number_restraints 0
_refine_ls_restrained_S_all 1.086
_refine_ls_R_factor_all 0.0876
_refine_ls_R_factor_gt 0.0490
_refine_ls_shift/su_max 0.002
_refine_ls_shift/su_mean 0.000
_refine_ls_structure_factor_coef Fsqd
_refine_ls_weighting_details 'calc w=1/[\s^2^(Fo^2^)+(0.0906P)^2^+0.0929P] where P=(Fo^2^+2Fc^2^)/3'
_refine_ls_weighting_scheme calc
_refine_ls_wR_factor_gt 0.1650
_refine_ls_wR_factor_ref 0.1776
_reflns_number_gt 1161
_reflns_number_total 2083
_reflns_threshold_expression I>2sigma(I)
_cod_data_source_file gw2078.cif
_cod_data_source_block I
_cod_original_cell_volume 1021.70(11)
_cod_original_sg_symbol_Hall '-P 2ybc '
_cod_original_sg_symbol_H-M 'P 21/c'
_cod_database_code 2225545
_cod_database_fobs_code 2225545

loop_
_symmetry_equiv_pos_as_xyz
'x, y, z'
'-x, y+1/2, -z+1/2'
'-x, -y, -z'
'x, -y-1/2, z-1/2'

loop_
_atom_site_type_symbol
_atom_site_label
_atom_site_fract_x
_atom_site_fract_y
_atom_site_fract_z
_atom_site_U_iso_or_equiv
_atom_site_adp_type
_atom_site_calc_flag
_atom_site_refinement_flags
_atom_site_occupancy
_atom_site_disorder_assembly
_atom_site_disorder_group
O O1 1.10292(17) 0.3212(3) 0.65789(15) 0.0531(6) Uani d . 1 . .
O O2 1.16658(17) 0.0296(3) 0.71430(17) 0.0594(6) Uani d . 1 . .
O O3 1.00830(17) -0.2437(3) 0.65185(18) 0.0588(6) Uani d . 1 . .
H H3 1.0760 -0.1914 0.6860 0.088 Uiso calc R 1 . .
O O4 0.8686(2) 0.3940(3) 0.5366(2) 0.0694(7) Uani d . 1 . .
H H4 0.9419 0.4218 0.5747 0.104 Uiso calc R 1 . .
O O5 0.48877(19) -0.0097(4) 0.36441(19) 0.0809(8) Uani d . 1 . .
O O6 0.55844(19) -0.2972(3) 0.42310(17) 0.0622(6) Uani d . 1 . .
C C1 1.2310(3) 0.3910(5) 0.7143(3) 0.0605(9) Uani d . 1 . .
H H1A 1.2712 0.3957 0.6652 0.091 Uiso calc R 1 . .
H H1C 1.2773 0.3082 0.7733 0.091 Uiso calc R 1 . .
H H1B 1.2290 0.5152 0.7417 0.091 Uiso calc R 1 . .
C C2 1.0826(2) 0.1371(4) 0.6627(2) 0.0418(6) Uani d . 1 . .
C C3 0.9508(2) 0.0794(3) 0.6008(2) 0.0370(6) Uani d . 1 . .
C C4 0.9197(2) -0.1122(3) 0.5979(2) 0.0393(6) Uani d . 1 . .
C C5 0.7983(2) -0.1768(4) 0.5401(2) 0.0395(6) Uani d . 1 . .
H H5 0.7798 -0.3044 0.5397 0.047 Uiso calc R 1 . .
C C6 0.7048(2) -0.0498(4) 0.4829(2) 0.0391(6) Uani d . 1 . .
C C7 0.7314(2) 0.1397(4) 0.4830(2) 0.0449(7) Uani d . 1 . .
H H7 0.6675 0.2237 0.4438 0.054 Uiso calc R 1 . .
C C8 0.8531(2) 0.2059(3) 0.5412(2) 0.0430(7) Uani d . 1 . .
C C9 0.5725(3) -0.1122(4) 0.4170(2) 0.0476(7) Uani d . 1 . .
C C10 0.4355(3) -0.3758(5) 0.3582(3) 0.0769(11) Uani d . 1 . .
H H10A 0.4105 -0.3402 0.2840 0.115 Uiso calc R 1 . .
H H10B 0.3752 -0.3286 0.3835 0.115 Uiso calc R 1 . .
H H10C 0.4392 -0.5108 0.3641 0.115 Uiso calc R 1 . .

loop_
_atom_site_aniso_label
_atom_site_aniso_U_11
_atom_site_aniso_U_22
_atom_site_aniso_U_33
_atom_site_aniso_U_12
_atom_site_aniso_U_13
_atom_site_aniso_U_23
O1 0.0335(11) 0.0493(12) 0.0635(13) -0.0079(9) 0.0067(10) -0.0032(10)
O2 0.0326(10) 0.0563(12) 0.0718(14) 0.0062(9) 0.0039(10) 0.0043(11)
O3 0.0360(11) 0.0445(11) 0.0775(14) 0.0103(9) 0.0048(10) 0.0115(11)
O4 0.0480(13) 0.0347(11) 0.0953(18) 0.0029(9) -0.0010(12) 0.0016(11)
O5 0.0340(11) 0.0803(17) 0.0952(19) 0.0052(12) -0.0068(12) 0.0146(14)
O6 0.0367(11) 0.0582(14) 0.0749(15) -0.0086(10) 0.0062(10) -0.0071(11)
C1 0.0382(16) 0.070(2) 0.0634(19) -0.0148(15) 0.0108(15) -0.0065(17)
C2 0.0343(14) 0.0434(16) 0.0428(15) 0.0023(12) 0.0111(12) -0.0003(13)
C3 0.0298(13) 0.0377(14) 0.0389(14) 0.0039(11) 0.0094(11) -0.0029(11)
C4 0.0333(14) 0.0376(15) 0.0430(15) 0.0079(11) 0.0116(12) 0.0029(12)
C5 0.0341(15) 0.0331(13) 0.0464(15) 0.0031(11) 0.0116(13) -0.0024(12)
C6 0.0312(14) 0.0421(15) 0.0390(14) 0.0021(11) 0.0096(12) -0.0025(11)
C7 0.0298(14) 0.0459(17) 0.0460(16) 0.0130(12) 0.0026(12) 0.0021(13)
C8 0.0366(15) 0.0346(15) 0.0498(16) 0.0029(11) 0.0097(13) -0.0027(12)
C9 0.0322(15) 0.0552(19) 0.0487(17) 0.0008(14) 0.0098(13) -0.0040(14)
C10 0.0425(19) 0.090(3) 0.084(2) -0.0231(18) 0.0110(18) -0.024(2)

loop_
_atom_type_symbol
_atom_type_description
_atom_type_scat_dispersion_real
_atom_type_scat_dispersion_imag
_atom_type_scat_source
C C 0.0033 0.0016 'International Tables Vol C Tables 4.2.6.8 and 6.1.1.4'
H H 0.0000 0.0000 'International Tables Vol C Tables 4.2.6.8 and 6.1.1.4'
O O 0.0106 0.0060 'International Tables Vol C Tables 4.2.6.8 and 6.1.1.4'

loop_
_geom_angle_atom_site_label_1
_geom_angle_atom_site_label_2
_geom_angle_atom_site_label_3
_geom_angle_site_symmetry_1
_geom_angle_site_symmetry_3
_geom_angle
_geom_angle_publ_flag
C2 O1 C1 . . 118.1(2) ?
C4 O3 H3 . . 109.5 ?
C8 O4 H4 . . 109.5 ?
C9 O6 C10 . . 117.3(3) ?
O1 C1 H1A . . 109.5 ?
O1 C1 H1C . . 109.5 ?
H1A C1 H1C . . 109.5 ?
O1 C1 H1B . . 109.5 ?
H1A C1 H1B . . 109.5 ?
H1C C1 H1B . . 109.5 ?
O2 C2 O1 . . 121.8(2) ?
O2 C2 C3 . . 124.1(2) ?
O1 C2 C3 . . 114.1(2) ?
C4 C3 C8 . . 117.4(2) ?
C4 C3 C2 . . 118.8(2) ?
C8 C3 C2 . . 123.8(2) ?
O3 C4 C5 . . 116.8(2) ?
O3 C4 C3 . . 121.3(2) ?
C5 C4 C3 . . 121.9(2) ?
C6 C5 C4 . . 119.3(2) ?
C6 C5 H5 . . 120.4 ?
C4 C5 H5 . . 120.4 ?
C7 C6 C5 . . 120.8(2) ?
C7 C6 C9 . . 117.7(2) ?
C5 C6 C9 . . 121.6(2) ?
C6 C7 C8 . . 120.4(2) ?
C6 C7 H7 . . 119.8 ?
C8 C7 H7 . . 119.8 ?
O4 C8 C7 . . 115.6(2) ?
O4 C8 C3 . . 124.2(2) ?
C7 C8 C3 . . 120.3(2) ?
O5 C9 O6 . . 123.3(3) ?
O5 C9 C6 . . 124.5(3) ?
O6 C9 C6 . . 112.2(2) ?
O6 C10 H10A . . 109.5 ?
O6 C10 H10B . . 109.5 ?
H10A C10 H10B . . 109.5 ?
O6 C10 H10C . . 109.5 ?
H10A C10 H10C . . 109.5 ?
H10B C10 H10C . . 109.5 ?

loop_
_geom_bond_atom_site_label_1
_geom_bond_atom_site_label_2
_geom_bond_site_symmetry_2
_geom_bond_distance
_geom_bond_publ_flag
O1 C2 . 1.334(3) ?
O1 C1 . 1.454(3) ?
O2 C2 . 1.210(3) ?
O3 C4 . 1.360(3) ?
O3 H3 . 0.8200 ?
O4 C8 . 1.351(3) ?
O4 H4 . 0.8200 ?
O5 C9 . 1.190(3) ?
O6 C9 . 1.329(3) ?
O6 C10 . 1.449(3) ?
C1 H1A . 0.9600 ?
C1 H1C . 0.9600 ?
C1 H1B . 0.9600 ?
C2 C3 . 1.472(4) ?
C3 C4 . 1.403(3) ?
C3 C8 . 1.413(3) ?
C4 C5 . 1.382(3) ?
C5 C6 . 1.379(3) ?
C5 H5 . 0.9300 ?
C6 C7 . 1.379(4) ?
C6 C9 . 1.495(4) ?
C7 C8 . 1.389(4) ?
C7 H7 . 0.9300 ?
C10 H10A . 0.9600 ?
C10 H10B . 0.9600 ?
C10 H10C . 0.9600 ?

loop_
_geom_hbond_atom_site_label_D
_geom_hbond_atom_site_label_H
_geom_hbond_atom_site_label_A
_geom_hbond_site_symmetry_A
_geom_hbond_distance_DH
_geom_hbond_distance_HA
_geom_hbond_distance_DA
_geom_hbond_angle_DHA
O3 H3 O2 . 0.82 1.84 2.567(3) 147.0
O4 H4 O1 . 0.82 1.89 2.593(3) 143.8
O4 H4 O3 1_565 0.82 2.58 3.099(3) 122.5

loop_
_cod_related_entry_id
_cod_related_entry_database
_cod_related_entry_code
1 ChemSpider 9965557
